data_2228255
loop_
_publ_author_name
'Wang, Gai Gai'
'Zhao, Hong'

_publ_section_title
;
 <i>N</i>-Benzylpyridin-2-amine
;
_journal_coeditor_code BX2323
_journal_issue 12
_journal_name_full 'Acta Crystallographica Section E'
_journal_page_first o3077
_journal_paper_doi 10.1107/S1600536810044351
_journal_volume 66
_journal_year 2010
_chemical_formula_iupac 'C12 H12 N2'
_chemical_formula_moiety 'C12 H12 N2'
_chemical_formula_sum 'C12 H12 N2'
_chemical_formula_weight 184.24
_chemical_name_systematic
;
<i>N</i>-Benzylpyridin-2-amine
;
_space_group_IT_number 2
_symmetry_cell_setting triclinic
_symmetry_space_group_name_Hall '-P 1'
_symmetry_space_group_name_H-M 'P -1'
_atom_sites_solution_hydrogens geom
_atom_sites_solution_primary direct
_atom_sites_solution_secondary difmap
_audit_creation_method SHELXL97
_cell_angle_alpha 94.916(15)
_cell_angle_beta 91.360(10)
_cell_angle_gamma 94.451(15)
_cell_formula_units_Z 2
_cell_length_a 5.9233(10)
_cell_length_b 8.0984(15)
_cell_length_c 10.602(2)
_cell_measurement_reflns_used 904
_cell_measurement_temperature 295(2)
_cell_measurement_theta_max 27.43
_cell_measurement_theta_min 2.53
_cell_volume 504.93(16)
_computing_cell_refinement 'CrystalClear (Rigaku, 2005)'
_computing_data_collection 'CrystalClear (Rigaku, 2005)'
_computing_data_reduction 'CrystalClear (Rigaku, 2005)'
_computing_molecular_graphics 'SHELXTL/PC (Sheldrick, 2008)'
_computing_publication_material 'SHELXTL/PC (Sheldrick, 2008)'
_computing_structure_refinement 'SHELXL97 (Sheldrick, 2008)'
_computing_structure_solution 'SHELXS97 (Sheldrick, 2008)'
_diffrn_ambient_temperature 295(2)
_diffrn_detector_area_resol_mean 13.6612
_diffrn_measured_fraction_theta_full 0.988
_diffrn_measured_fraction_theta_max 0.988
_diffrn_measurement_device_type 'Rigaku SCXmini'
_diffrn_measurement_method 'CCD profile fitting'
_diffrn_radiation_monochromator graphite
_diffrn_radiation_source 'fine-focus sealed tube'
_diffrn_radiation_type MoK\a
_diffrn_radiation_wavelength 0.71073
_diffrn_reflns_av_R_equivalents 0.0622
_diffrn_reflns_av_sigmaI/netI 0.0718
_diffrn_reflns_limit_h_max 7
_diffrn_reflns_limit_h_min -7
_diffrn_reflns_limit_k_max 9
_diffrn_reflns_limit_k_min -9
_diffrn_reflns_limit_l_max 13
_diffrn_reflns_limit_l_min -13
_diffrn_reflns_number 4612
_diffrn_reflns_theta_full 25.99
_diffrn_reflns_theta_max 25.99
_diffrn_reflns_theta_min 3.05
_diffrn_standards_number 0
_exptl_absorpt_coefficient_mu 0.073
_exptl_absorpt_correction_T_max 0.997
_exptl_absorpt_correction_T_min 0.980
_exptl_absorpt_correction_type multi-scan
_exptl_absorpt_process_details '(CrystalClear; Rigaku, 2005)'
_exptl_crystal_colour 'pale yellow'
_exptl_crystal_density_diffrn 1.212
_exptl_crystal_density_method 'not measured'
_exptl_crystal_description block
_exptl_crystal_F_000 196
_exptl_crystal_size_max 0.25
_exptl_crystal_size_mid 0.20
_exptl_crystal_size_min 0.18
_refine_diff_density_max 0.135
_refine_diff_density_min -0.155
_refine_ls_extinction_method none
_refine_ls_goodness_of_fit_ref 1.060
_refine_ls_hydrogen_treatment constr
_refine_ls_matrix_type full
_refine_ls_number_parameters 127
_refine_ls_number_reflns 1955
_refine_ls_number_restraints 0
_refine_ls_restrained_S_all 1.060
_refine_ls_R_factor_all 0.1443
_refine_ls_R_factor_gt 0.0758
_refine_ls_shift/su_max 0.000
_refine_ls_shift/su_mean 0.000
_refine_ls_structure_factor_coef Fsqd
_refine_ls_weighting_details 'calc w = 1/[\s^2^(Fo^2^)+(0.0676P)^2^+0.0000P] where P=(Fo^2^+2Fc^2^)/3'
_refine_ls_weighting_scheme calc
_refine_ls_wR_factor_gt 0.1523
_refine_ls_wR_factor_ref 0.1828
_reflns_number_gt 1039
_reflns_number_total 1955
_reflns_threshold_expression I>2\s(I)
_cod_data_source_file bx2323.cif
_cod_data_source_block I
_cod_original_cell_volume 504.95(16)
_cod_database_code 2228255
_cod_database_fobs_code 2228255

loop_
_symmetry_equiv_pos_as_xyz
'x, y, z'
'-x, -y, -z'

loop_
_atom_site_type_symbol
_atom_site_label
_atom_site_fract_x
_atom_site_fract_y
_atom_site_fract_z
_atom_site_U_iso_or_equiv
_atom_site_adp_type
_atom_site_calc_flag
_atom_site_refinement_flags
_atom_site_occupancy
_atom_site_disorder_assembly
_atom_site_disorder_group
C C1 0.4259(5) 0.1591(3) 0.1743(3) 0.0497(7) Uani d . 1 . .
C C2 0.3612(5) 0.2317(4) 0.2902(3) 0.0606(9) Uani d . 1 . .
H H2 0.2384 0.2966 0.2946 0.073 Uiso calc R 1 . .
C C3 0.4814(6) 0.2060(4) 0.3978(3) 0.0729(10) Uani d . 1 . .
H H3 0.4399 0.2533 0.4760 0.087 Uiso calc R 1 . .
C C4 0.6631(6) 0.1104(4) 0.3901(3) 0.0688(9) Uani d . 1 . .
H H4 0.7494 0.0940 0.4617 0.083 Uiso calc R 1 . .
C C5 0.7120(5) 0.0399(4) 0.2725(3) 0.0616(9) Uani d . 1 . .
H H5 0.8323 -0.0274 0.2667 0.074 Uiso calc R 1 . .
C C6 0.1290(5) 0.2807(4) 0.0538(3) 0.0609(9) Uani d . 1 . .
H H6A 0.1624 0.3874 0.1022 0.073 Uiso calc R 1 . .
H H6B -0.0012 0.2245 0.0903 0.073 Uiso calc R 1 . .
C C7 0.0728(5) 0.3080(3) -0.0806(3) 0.0487(7) Uani d . 1 . .
C C8 0.2253(5) 0.3955(4) -0.1514(3) 0.0616(8) Uani d . 1 . .
H H8 0.3653 0.4367 -0.1155 0.074 Uiso calc R 1 . .
C C9 0.1723(6) 0.4224(4) -0.2746(3) 0.0702(10) Uani d . 1 . .
H H9 0.2763 0.4823 -0.3210 0.084 Uiso calc R 1 . .
C C10 -0.0325(6) 0.3617(4) -0.3297(3) 0.0712(10) Uani d . 1 . .
H H10 -0.0670 0.3785 -0.4135 0.085 Uiso calc R 1 . .
C C11 -0.1851(6) 0.2764(4) -0.2600(3) 0.0686(10) Uani d . 1 . .
H H11 -0.3257 0.2362 -0.2958 0.082 Uiso calc R 1 . .
C C12 -0.1314(5) 0.2501(4) -0.1371(3) 0.0587(8) Uani d . 1 . .
H H12 -0.2367 0.1911 -0.0910 0.070 Uiso calc R 1 . .
N N1 0.3211(4) 0.1824(3) 0.0631(2) 0.0584(7) Uani d . 1 . .
H H1A 0.3715 0.1364 -0.0055 0.070 Uiso calc R 1 . .
N N2 0.5982(4) 0.0617(3) 0.1662(2) 0.0553(7) Uani d . 1 . .

loop_
_atom_site_aniso_label
_atom_site_aniso_U_11
_atom_site_aniso_U_22
_atom_site_aniso_U_33
_atom_site_aniso_U_12
_atom_site_aniso_U_13
_atom_site_aniso_U_23
C1 0.0601(19) 0.0431(16) 0.0460(18) 0.0067(15) 0.0030(14) 0.0010(13)
C2 0.075(2) 0.0526(19) 0.055(2) 0.0143(17) 0.0093(16) 0.0009(14)
C3 0.100(3) 0.071(2) 0.047(2) 0.012(2) 0.0090(18) -0.0041(15)
C4 0.082(2) 0.068(2) 0.055(2) 0.007(2) -0.0131(17) 0.0029(16)
C5 0.067(2) 0.060(2) 0.058(2) 0.0129(17) -0.0012(16) 0.0041(15)
C6 0.063(2) 0.060(2) 0.061(2) 0.0195(17) 0.0017(15) 0.0045(15)
C7 0.0485(18) 0.0403(16) 0.0586(19) 0.0120(14) 0.0035(14) 0.0031(13)
C8 0.0514(19) 0.059(2) 0.073(2) 0.0014(16) 0.0016(16) 0.0005(16)
C9 0.077(3) 0.063(2) 0.071(2) -0.0001(19) 0.0092(19) 0.0130(17)
C10 0.085(3) 0.069(2) 0.061(2) 0.011(2) -0.0070(19) 0.0054(17)
C11 0.061(2) 0.071(2) 0.072(2) 0.0066(19) -0.0091(18) -0.0034(18)
C12 0.054(2) 0.0490(18) 0.071(2) -0.0012(15) 0.0063(16) 0.0000(15)
N1 0.0655(17) 0.0619(17) 0.0499(16) 0.0249(14) 0.0036(12) -0.0015(11)
N2 0.0594(16) 0.0534(15) 0.0547(16) 0.0156(13) 0.0023(12) 0.0045(11)

loop_
_atom_type_symbol
_atom_type_description
_atom_type_scat_dispersion_real
_atom_type_scat_dispersion_imag
_atom_type_scat_source
C C 0.0033 0.0016 'International Tables Vol C Tables 4.2.6.8 and 6.1.1.4'
H H 0.0000 0.0000 'International Tables Vol C Tables 4.2.6.8 and 6.1.1.4'
N N 0.0061 0.0033 'International Tables Vol C Tables 4.2.6.8 and 6.1.1.4'

loop_
_geom_angle_atom_site_label_1
_geom_angle_atom_site_label_2
_geom_angle_atom_site_label_3
_geom_angle_site_symmetry_1
_geom_angle_site_symmetry_3
_geom_angle
_geom_angle_publ_flag
N2 C1 N1 . . 115.7(2) ?
N2 C1 C2 . . 121.5(3) ?
N1 C1 C2 . . 122.7(3) ?
C3 C2 C1 . . 118.9(3) ?
C3 C2 H2 . . 120.5 ?
C1 C2 H2 . . 120.5 ?
C2 C3 C4 . . 120.0(3) ?
C2 C3 H3 . . 120.0 ?
C4 C3 H3 . . 120.0 ?
C5 C4 C3 . . 117.3(3) ?
C5 C4 H4 . . 121.3 ?
C3 C4 H4 . . 121.3 ?
N2 C5 C4 . . 124.2(3) ?
N2 C5 H5 . . 117.9 ?
C4 C5 H5 . . 117.9 ?
N1 C6 C7 . . 111.6(2) ?
N1 C6 H6A . . 109.3 ?
C7 C6 H6A . . 109.3 ?
N1 C6 H6B . . 109.3 ?
C7 C6 H6B . . 109.3 ?
H6A C6 H6B . . 108.0 ?
C12 C7 C8 . . 117.7(3) ?
C12 C7 C6 . . 121.6(3) ?
C8 C7 C6 . . 120.7(3) ?
C9 C8 C7 . . 120.7(3) ?
C9 C8 H8 . . 119.7 ?
C7 C8 H8 . . 119.7 ?
C10 C9 C8 . . 120.6(3) ?
C10 C9 H9 . . 119.7 ?
C8 C9 H9 . . 119.7 ?
C11 C10 C9 . . 119.1(3) ?
C11 C10 H10 . . 120.4 ?
C9 C10 H10 . . 120.4 ?
C10 C11 C12 . . 120.0(3) ?
C10 C11 H11 . . 120.0 ?
C12 C11 H11 . . 120.0 ?
C7 C12 C11 . . 121.9(3) ?
C7 C12 H12 . . 119.1 ?
C11 C12 H12 . . 119.1 ?
C1 N1 C6 . . 123.4(2) ?
C1 N1 H1A . . 118.3 ?
C6 N1 H1A . . 118.3 ?
C5 N2 C1 . . 118.0(3) ?

loop_
_geom_bond_atom_site_label_1
_geom_bond_atom_site_label_2
_geom_bond_site_symmetry_2
_geom_bond_distance
_geom_bond_publ_flag
C1 N2 . 1.338(3) ?
C1 N1 . 1.354(3) ?
C1 C2 . 1.391(4) ?
C2 C3 . 1.369(4) ?
C2 H2 . 0.9300 ?
C3 C4 . 1.374(4) ?
C3 H3 . 0.9300 ?
C4 C5 . 1.373(4) ?
C4 H4 . 0.9300 ?
C5 N2 . 1.331(3) ?
C5 H5 . 0.9300 ?
C6 N1 . 1.444(3) ?
C6 C7 . 1.495(4) ?
C6 H6A . 0.9700 ?
C6 H6B . 0.9700 ?
C7 C12 . 1.368(4) ?
C7 C8 . 1.381(4) ?
C8 C9 . 1.376(4) ?
C8 H8 . 0.9300 ?
C9 C10 . 1.370(4) ?
C9 H9 . 0.9300 ?
C10 C11 . 1.365(4) ?
C10 H10 . 0.9300 ?
C11 C12 . 1.372(4) ?
C11 H11 . 0.9300 ?
C12 H12 . 0.9300 ?
N1 H1A . 0.8600 ?

loop_
_geom_hbond_atom_site_label_D
_geom_hbond_atom_site_label_H
_geom_hbond_atom_site_label_A
_geom_hbond_site_symmetry_A
_geom_hbond_distance_DH
_geom_hbond_distance_HA
_geom_hbond_distance_DA
_geom_hbond_angle_DHA
N1 H1A N2 2_655 0.86 2.26 3.070(3) 157.6

loop_
_geom_torsion_atom_site_label_1
_geom_torsion_atom_site_label_2
_geom_torsion_atom_site_label_3
_geom_torsion_atom_site_label_4
_geom_torsion_site_symmetry_1
_geom_torsion_site_symmetry_2
_geom_torsion_site_symmetry_3
_geom_torsion_site_symmetry_4
_geom_torsion
_geom_torsion_publ_flag
N2 C1 C2 C3 . . . . 1.8(4) ?
N1 C1 C2 C3 . . . . -177.8(3) ?
C1 C2 C3 C4 . . . . 0.3(5) ?
C2 C3 C4 C5 . . . . -1.9(5) ?
C3 C4 C5 N2 . . . . 1.6(5) ?
N1 C6 C7 C12 . . . . 117.9(3) ?
N1 C6 C7 C8 . . . . -63.1(4) ?
C12 C7 C8 C9 . . . . -0.2(4) ?
C6 C7 C8 C9 . . . . -179.2(3) ?
C7 C8 C9 C10 . . . . -0.5(5) ?
C8 C9 C10 C11 . . . . 1.1(5) ?
C9 C10 C11 C12 . . . . -1.0(5) ?
C8 C7 C12 C11 . . . . 0.2(4) ?
C6 C7 C12 C11 . . . . 179.2(3) ?
C10 C11 C12 C7 . . . . 0.4(5) ?
N2 C1 N1 C6 . . . . 178.6(2) ?
C2 C1 N1 C6 . . . . -1.7(5) ?
C7 C6 N1 C1 . . . . 170.6(3) ?
C4 C5 N2 C1 . . . . 0.3(5) ?
N1 C1 N2 C5 . . . . 177.6(3) ?
C2 C1 N2 C5 . . . . -2.0(4) ?

loop_
_cod_related_entry_id
_cod_related_entry_database
_cod_related_entry_code
1 ChemSpider 21847
